data_7710422
loop_
_publ_author_name
'Greijer, Bj\"orn H'
'Nestor, Gustav'
'Eriksson, Jan E.'
'Seisenbaeva, Gulaim A.'
'Kessler, Vadim G.'

_publ_section_title
;
 Factors influencing stoichiometry and stability of polyoxometalate -
 peptide complexes.
;
_journal_issue 24
_journal_name_full 'Dalton transactions (Cambridge, England : 2003)'
_journal_page_first 9511
_journal_page_last 9521
_journal_paper_doi 10.1039/d2dt00717g
_journal_volume 51
_journal_year 2022
_chemical_formula_sum 'C12 H43 Mo12 N6 O52 P'
_chemical_formula_weight 2285.77
_space_group_crystal_system monoclinic
_space_group_IT_number 14
_space_group_name_Hall '-P 2yn'
_space_group_name_H-M_alt 'P 1 21/n 1'
_atom_sites_solution_hydrogens geom
_audit_creation_method SHELXL-2018/3
_audit_update_record
;
2022-02-10 deposited with the CCDC.	2022-06-07 downloaded from the CCDC.
;
_cell_angle_alpha 90
_cell_angle_beta 112.173(2)
_cell_angle_gamma 90
_cell_formula_units_Z 4
_cell_length_a 12.788(2)
_cell_length_b 31.897(5)
_cell_length_c 13.843(2)
_cell_measurement_reflns_used 9986
_cell_measurement_temperature 296(2)
_cell_measurement_theta_max 29.06
_cell_measurement_theta_min 2.57
_cell_volume 5229.0(14)
_computing_cell_refinement 'Bruker SAINT'
_computing_data_collection 'Bruker APEX2'
_computing_data_reduction 'Bruker SAINT'
_computing_molecular_graphics 'Bruker SHELXTL'
_computing_publication_material 'Bruker SHELXTL'
_computing_structure_refinement 'SHELXL-2018/3 (Sheldrick, 2018)'
_computing_structure_solution 'SHELXS-97 (Sheldrick, 2008)'
_diffrn_ambient_temperature 296(2)
_diffrn_measured_fraction_theta_full 0.996
_diffrn_measured_fraction_theta_max 0.996
_diffrn_measurement_device_type 'Bruker D8 SMART Apex-II CCD'
_diffrn_measurement_method 'omega scan'
_diffrn_radiation_type MoK\a
_diffrn_radiation_wavelength 0.71073
_diffrn_reflns_av_R_equivalents 0.0416
_diffrn_reflns_av_unetI/netI 0.0520
_diffrn_reflns_Laue_measured_fraction_full 0.996
_diffrn_reflns_Laue_measured_fraction_max 0.996
_diffrn_reflns_limit_h_max 15
_diffrn_reflns_limit_h_min -12
_diffrn_reflns_limit_k_max 37
_diffrn_reflns_limit_k_min -22
_diffrn_reflns_limit_l_max 15
_diffrn_reflns_limit_l_min -16
_diffrn_reflns_number 24390
_diffrn_reflns_point_group_measured_fraction_full 0.996
_diffrn_reflns_point_group_measured_fraction_max 0.996
_diffrn_reflns_theta_full 25.023
_diffrn_reflns_theta_max 25.023
_diffrn_reflns_theta_min 2.142
_diffrn_source 'sealed tube'
_exptl_absorpt_coefficient_mu 2.936
_exptl_absorpt_correction_T_max 0.799
_exptl_absorpt_correction_T_min 0.539
_exptl_absorpt_correction_type empirical
_exptl_absorpt_process_details 'Bruker SADABS'
_exptl_crystal_colour yellow
_exptl_crystal_density_diffrn 2.904
_exptl_crystal_density_meas ?
_exptl_crystal_density_method 'not measured'
_exptl_crystal_description plate
_exptl_crystal_F_000 4368
_exptl_crystal_size_max 0.240
_exptl_crystal_size_mid 0.200
_exptl_crystal_size_min 0.080
_exptl_transmission_factor_max 0.799
_exptl_transmission_factor_min 0.539
_refine_diff_density_max 2.190
_refine_diff_density_min -2.307
_refine_diff_density_rms 0.205
_refine_ls_extinction_method none
_refine_ls_goodness_of_fit_ref 1.140
_refine_ls_hydrogen_treatment constr
_refine_ls_matrix_type full
_refine_ls_number_parameters 742
_refine_ls_number_reflns 9193
_refine_ls_number_restraints 88
_refine_ls_restrained_S_all 1.138
_refine_ls_R_factor_all 0.0573
_refine_ls_R_factor_gt 0.0494
_refine_ls_shift/su_max 0.000
_refine_ls_shift/su_mean 0.000
_refine_ls_structure_factor_coef Fsqd
_refine_ls_weighting_details 'w=1/[\s^2^(Fo^2^)+(0.0678P)^2^+32.7639P] where P=(Fo^2^+2Fc^2^)/3'
_refine_ls_weighting_scheme calc
_refine_ls_wR_factor_gt 0.1407
_refine_ls_wR_factor_ref 0.1448
_reflns_Friedel_coverage 0.000
_reflns_number_gt 7929
_reflns_number_total 9193
_reflns_threshold_expression 'I > 2\s(I)'
_cod_data_source_file d2dt00717g2.cif
_cod_data_source_block GlyGly1PMoht_200513_0m
_cod_depositor_comments
;
The following automatic conversions were performed:

data item '_exptl_absorpt_correction_type' value 'Empirical' was
changed to 'empirical' in accordance with the
/home/data/users/saulius/crontab/automatic-downloads/rss-feeds/RSC/lib/dictionaries/cif_core.dic
dictionary named 'cif_core.dic' version 2.4.2 last updated on
2011-04-26.

data item '_exptl_crystal_density_meas' value 'not measured' was
changed to '?' -- the value is perceived as not measured.

Automatic conversion script
Id: cif_fix_values 7556 2019-12-06 15:28:31Z antanas 

 Adding full bibliography for 7710422--7710427.cif.
;
_cod_original_cell_volume 5228.8(15)
_cod_original_sg_symbol_H-M 'P 21/n'
_cod_database_code 7710422
_shelx_shelxl_version_number 2018/3
_shelx_space_group_comment
;
The symmetry employed for this shelxl refinement is uniquely defined
by the following loop, which should always be used as a source of
symmetry information in preference to the above space-group names.
They are only intended as comments.
;
_shelx_estimated_absorpt_t_min 0.539
_shelx_estimated_absorpt_t_max 0.799
_exptl_absorpt_special_details 'Bruker SADABS'

loop_
_space_group_symop_operation_xyz
'x, y, z'
'-x+1/2, y+1/2, -z+1/2'
'-x, -y, -z'
'x-1/2, -y-1/2, z-1/2'

loop_
_atom_site_label
_atom_site_type_symbol
_atom_site_fract_x
_atom_site_fract_y
_atom_site_fract_z
_atom_site_U_iso_or_equiv
_atom_site_adp_type
_atom_site_occupancy
_atom_site_site_symmetry_order
_atom_site_calc_flag
_atom_site_refinement_flags_posn
_atom_site_refinement_flags_adp
_atom_site_refinement_flags_occupancy
_atom_site_disorder_assembly
_atom_site_disorder_group
Mo1 Mo 0.22909(6) 0.22541(2) 0.08730(5) 0.02551(18) Uani 1 1 d . . . . .
Mo2 Mo 0.72615(6) 0.17086(2) 0.32184(6) 0.02822(18) Uani 1 1 d . . . . .
Mo3 Mo 0.37733(6) 0.04460(2) 0.04036(6) 0.03090(19) Uani 1 1 d . . . . .
Mo4 Mo 0.58963(6) 0.21894(2) 0.05988(6) 0.02702(18) Uani 1 1 d . . . . .
Mo5 Mo 0.33419(6) 0.18167(3) -0.10759(5) 0.02903(19) Uani 1 1 d . . . . .
Mo6 Mo 0.16200(6) 0.11517(2) -0.00485(6) 0.02843(18) Uani 1 1 d . . . . .
Mo7 Mo 0.56586(6) 0.11034(3) 0.41652(6) 0.03190(19) Uani 1 1 d . . . . .
Mo8 Mo 0.31541(6) 0.18055(3) 0.32849(6) 0.02997(19) Uani 1 1 d . . . . .
Mo9 Mo 0.66062(6) 0.06974(2) 0.23580(6) 0.03244(19) Uani 1 1 d . . . . .
Mo10 Mo 0.28735(6) 0.07046(3) 0.23594(6) 0.0332(2) Uani 1 1 d . . . . .
Mo11 Mo 0.56684(6) 0.11766(3) -0.02636(6) 0.03173(19) Uani 1 1 d . . . . .
Mo12 Mo 0.49097(6) 0.24735(2) 0.27004(6) 0.02711(18) Uani 1 1 d . . . . .
P13 P 0.44206(15) 0.14612(6) 0.15513(15) 0.0205(4) Uani 1 1 d . . . . .
O5 O 0.3555(4) 0.11036(17) 0.1219(4) 0.0243(12) Uani 1 1 d . . . . .
O6 O 0.4507(5) 0.07594(18) -0.0249(5) 0.0323(13) Uani 1 1 d . . . . .
O7 O 0.2428(5) 0.14085(19) -0.0902(4) 0.0299(13) Uani 1 1 d . . . . .
O8 O 0.5247(4) 0.24518(18) 0.1406(5) 0.0286(13) Uani 1 1 d . . . . .
O9 O 0.2684(6) 0.1883(2) 0.4253(5) 0.0435(17) Uani 1 1 d . . . . .
O10 O 0.1619(5) 0.16774(19) 0.0442(4) 0.0298(13) Uani 1 1 d . . . . .
O11 O 0.2818(5) 0.21723(18) -0.0198(4) 0.0282(12) Uani 1 1 d . . . . .
O12 O 0.6486(5) 0.09642(19) 0.1048(4) 0.0298(13) Uani 1 1 d . . . . .
O13 O 0.6459(5) 0.06815(19) 0.3657(5) 0.0345(14) Uani 1 1 d . . . . .
O14 O 0.8507(5) 0.1934(2) 0.3921(5) 0.0402(15) Uani 1 1 d . . . . .
O15 O 0.4632(5) 0.1529(2) 0.4060(4) 0.0320(13) Uani 1 1 d . . . . .
O16 O 0.4641(5) 0.22206(18) -0.0649(4) 0.0279(12) Uani 1 1 d . . . . .
O17 O 0.6873(5) 0.1463(2) 0.4367(5) 0.0329(13) Uani 1 1 d . . . . .
O18 O 0.5506(4) 0.13140(17) 0.2436(4) 0.0250(12) Uani 1 1 d . . . . .
N2B N 1.0120(6) 0.2234(3) 0.2889(6) 0.041(2) Uani 1 1 d . . . . .
H2B1 H 1.022989 0.245167 0.331917 0.062 Uiso 1 1 calc R U . . .
H2B2 H 0.979471 0.202655 0.310296 0.062 Uiso 1 1 calc R U . . .
H2B3 H 1.078063 0.214762 0.288710 0.062 Uiso 1 1 calc R U . . .
O19 O 0.3909(4) 0.18325(17) 0.1932(4) 0.0228(11) Uani 1 1 d . . . . .
O20 O 0.4705(4) 0.15994(18) 0.0620(4) 0.0256(12) Uani 1 1 d . . . . .
O21 O 0.6366(5) 0.16917(19) -0.0029(5) 0.0314(13) Uani 1 1 d . . . . .
O22 O 0.2600(5) 0.2006(2) -0.2281(5) 0.0415(16) Uani 1 1 d . . . . .
O23 O 0.6935(5) 0.19248(19) 0.1901(4) 0.0297(13) Uani 1 1 d . . . . .
O24 O 0.0304(5) 0.1098(2) -0.0955(5) 0.0411(16) Uani 1 1 d . . . . .
O25 O 0.6152(5) 0.21481(19) 0.3280(5) 0.0303(13) Uani 1 1 d . . . . .
O26 O 0.6731(5) 0.2564(2) 0.0418(5) 0.0386(15) Uani 1 1 d . . . . .
O27 O 0.4123(5) 0.23137(19) 0.3514(4) 0.0299(13) Uani 1 1 d . . . . .
O28 O 0.4340(5) 0.1439(2) -0.1341(4) 0.0336(14) Uani 1 1 d . . . . .
C4B C 0.9379(8) 0.2362(4) 0.1822(8) 0.046(2) Uani 1 1 d . . . . .
H4B1 H 0.972640 0.259043 0.158901 0.055 Uiso 1 1 calc R U . . .
H4B2 H 0.866044 0.245954 0.182239 0.055 Uiso 1 1 calc R U . . .
O29 O 0.3751(5) -0.0040(2) -0.0066(6) 0.0440(16) Uani 1 1 d . . . . .
O31 O 0.5255(5) 0.04518(19) 0.1632(5) 0.0334(14) Uani 1 1 d . . . . .
O32 O 0.2634(5) 0.1281(2) 0.2800(5) 0.0328(13) Uani 1 1 d . . . . .
O33 O 0.7543(5) 0.0309(2) 0.2505(6) 0.0460(17) Uani 1 1 d . . . . .
O34 O 0.1553(5) 0.0861(2) 0.1081(5) 0.0333(14) Uani 1 1 d . . . . .
N1B N 0.8778(7) 0.2075(3) 0.0099(6) 0.0391(18) Uani 1 1 d . . . . .
H1B H 0.867131 0.233340 -0.009039 0.047 Uiso 1 1 calc R U . . .
O35 O 0.2330(5) 0.0632(2) -0.0348(5) 0.0342(14) Uani 1 1 d . . . . .
O36 O 0.5349(5) 0.2964(2) 0.3117(5) 0.0379(15) Uani 1 1 d . . . . .
O37 O 0.7672(5) 0.11829(19) 0.2971(5) 0.0316(13) Uani 1 1 d . . . . .
O38 O 0.2228(6) 0.0417(2) 0.2978(6) 0.0477(18) Uani 1 1 d . . . . .
C3B C 0.9188(12) 0.1996(5) 0.1088(12) 0.075(3) Uani 1 1 d . . . . .
O39 O 0.4323(5) 0.07669(19) 0.3348(5) 0.0346(14) Uani 1 1 d . . . . .
O40 O 0.6244(6) 0.0936(2) -0.1026(6) 0.0451(17) Uani 1 1 d . . . . .
O1 O 0.2093(4) 0.20921(19) 0.2185(4) 0.0283(13) Uani 1 1 d . . . . .
O2 O 0.3225(5) 0.03118(19) 0.1556(5) 0.0357(14) Uani 1 1 d . . . . .
O3 O 0.3377(4) 0.26290(18) 0.1634(4) 0.0287(12) Uani 1 1 d . . . . .
O4 O 0.1157(5) 0.2558(2) 0.0343(5) 0.0368(15) Uani 1 1 d . . . . .
O30 O 0.5968(6) 0.0936(2) 0.5390(5) 0.0488(18) Uani 1 1 d . . . . .
O1B O 0.6863(6) 0.2175(2) -0.1652(5) 0.0433(16) Uani 1 1 d . . . . .
O3B O 0.9399(8) 0.1639(3) 0.1472(6) 0.068(2) Uani 1 1 d . . . . .
O2B O 0.7083(7) 0.1560(3) -0.2326(6) 0.057(2) Uani 1 1 d . . . . .
C1B C 0.7393(8) 0.1863(3) -0.1608(7) 0.037(2) Uani 1 1 d . . . . .
C2B C 0.8488(8) 0.1763(3) -0.0706(7) 0.043(2) Uani 1 1 d . . . . .
H2B4 H 0.841605 0.149358 -0.041226 0.051 Uiso 1 1 calc R U . . .
H2B5 H 0.909293 0.174162 -0.096434 0.051 Uiso 1 1 calc R U . . .
O1A O 0.4998(8) 0.1678(3) 0.6322(7) 0.086(3) Uani 1 1 d . . . . .
O1D O -0.0174(12) 0.0707(5) 0.2492(13) 0.125(5) Uani 1 1 d . . . . .
O2D O -0.1065(11) 0.0880(5) 0.0827(13) 0.119(4) Uani 1 1 d . . . . .
O2A O 0.8790(12) 0.1455(4) 0.6292(9) 0.116(4) Uani 1 1 d . . . . .
O3A O 1.0577(12) 0.1358(4) 0.3865(10) 0.114(4) Uani 1 1 d . . . . .
O3C O 0.6927(15) -0.1240(6) 0.3817(14) 0.152(6) Uani 1 1 d . U . . .
C1D C -0.0635(14) 0.0623(6) 0.1585(17) 0.095(5) Uani 1 1 d D . . . .
C2D C -0.0982(15) 0.0155(6) 0.1217(18) 0.145(9) Uani 1 1 d D . . . .
H2D1 H -0.110352 -0.000382 0.176330 0.174 Uiso 1 1 calc R U . . .
H2D2 H -0.167377 0.015043 0.059987 0.174 Uiso 1 1 calc R U . . .
N2C N 0.9100(17) -0.1485(7) 0.4004(16) 0.156(7) Uani 1 1 d . U . . .
H2C1 H 0.977783 -0.154036 0.399474 0.234 Uiso 1 1 calc R U . . .
H2C2 H 0.915241 -0.146117 0.466141 0.234 Uiso 1 1 calc R U . . .
H2C3 H 0.862648 -0.169214 0.369280 0.234 Uiso 1 1 calc R U . . .
O1C O 0.4547(17) -0.0211(5) 0.3590(18) 0.221(11) Uani 1 1 d D . . . .
O2C O 0.636(2) -0.0226(9) 0.4640(15) 0.240(11) Uani 1 1 d D U . . .
C3C C 0.751(2) -0.1020(10) 0.350(2) 0.171(10) Uani 1 1 d D U . . .
C1C C 0.5564(16) -0.0321(11) 0.374(2) 0.183(12) Uani 1 1 d D U . . .
C2C C 0.590(2) -0.0502(10) 0.2810(16) 0.203(12) Uani 1 1 d D U . . .
H2C4 H 0.538850 -0.073093 0.248085 0.243 Uiso 1 1 calc R U . . .
H2C5 H 0.576953 -0.028290 0.229100 0.243 Uiso 1 1 calc R U . . .
N1C N 0.694(2) -0.0637(9) 0.308(2) 0.197(10) Uani 1 1 d D U . . .
H1C H 0.738442 -0.045288 0.298397 0.237 Uiso 1 1 calc R U . . .
N1D N -0.003(2) -0.0031(9) 0.0979(16) 0.303(15) Uani 1 1 d D U . . .
C4C C 0.869(2) -0.1104(9) 0.347(2) 0.162(9) Uani 1 1 d . U . . .
H4C1 H 0.863073 -0.112627 0.275029 0.195 Uiso 1 1 calc R U . . .
H4C2 H 0.920035 -0.087612 0.379937 0.195 Uiso 1 1 calc R U . . .
O3D O 0.070(4) -0.042(2) 0.277(3) 0.69(4) Uani 1 1 d D U . . .
N2D N 0.2544(17) -0.0601(6) 0.2296(16) 0.186(10) Uani 1 1 d D . . . .
H2D3 H 0.310247 -0.065003 0.207484 0.279 Uiso 1 1 calc R U . . .
H2D4 H 0.280088 -0.044593 0.287220 0.279 Uiso 1 1 calc R U . . .
H2D5 H 0.228604 -0.084403 0.243415 0.279 Uiso 1 1 calc R U . . .
C3D C 0.0700(11) -0.0299(5) 0.1870(12) 0.075(3) Uani 1 1 d D U . . .
C4D C 0.165(3) -0.0383(19) 0.150(3) 0.38(2) Uani 1 1 d D U . . .
H4D1 H 0.137597 -0.055075 0.087288 0.458 Uiso 1 1 calc R U . . .
H4D2 H 0.193253 -0.012039 0.134643 0.458 Uiso 1 1 calc R U . . .

loop_
_atom_site_aniso_label
_atom_site_aniso_U_11
_atom_site_aniso_U_22
_atom_site_aniso_U_33
_atom_site_aniso_U_23
_atom_site_aniso_U_13
_atom_site_aniso_U_12
Mo1 0.0262(3) 0.0248(4) 0.0261(4) -0.0014(3) 0.0105(3) 0.0027(3)
Mo2 0.0259(3) 0.0287(4) 0.0309(4) 0.0028(3) 0.0116(3) -0.0006(3)
Mo3 0.0356(4) 0.0208(4) 0.0419(4) -0.0043(3) 0.0210(3) -0.0009(3)
Mo4 0.0314(4) 0.0261(4) 0.0298(4) 0.0041(3) 0.0186(3) -0.0017(3)
Mo5 0.0328(4) 0.0347(5) 0.0226(4) 0.0028(3) 0.0139(3) 0.0012(3)
Mo6 0.0271(3) 0.0270(4) 0.0330(4) -0.0051(3) 0.0134(3) -0.0021(3)
Mo7 0.0354(4) 0.0362(5) 0.0274(4) 0.0103(3) 0.0156(3) 0.0032(3)
Mo8 0.0375(4) 0.0342(5) 0.0269(4) 0.0001(3) 0.0220(3) 0.0037(3)
Mo9 0.0325(4) 0.0267(4) 0.0416(4) 0.0034(3) 0.0180(3) 0.0063(3)
Mo10 0.0385(4) 0.0303(5) 0.0391(4) 0.0033(3) 0.0240(3) -0.0064(3)
Mo11 0.0404(4) 0.0292(4) 0.0373(4) -0.0019(3) 0.0280(3) 0.0023(3)
Mo12 0.0284(4) 0.0256(4) 0.0288(4) -0.0057(3) 0.0124(3) -0.0007(3)
P13 0.0242(9) 0.0196(11) 0.0217(10) 0.0005(8) 0.0133(8) -0.0008(8)
O5 0.034(3) 0.020(3) 0.025(3) -0.001(2) 0.018(2) -0.003(2)
O6 0.039(3) 0.024(3) 0.037(3) -0.003(3) 0.019(3) 0.001(3)
O7 0.035(3) 0.029(3) 0.027(3) -0.006(3) 0.014(2) 0.001(3)
O8 0.029(3) 0.027(3) 0.033(3) 0.006(3) 0.015(2) 0.004(2)
O9 0.058(4) 0.050(4) 0.040(4) -0.001(3) 0.038(3) 0.006(3)
O10 0.033(3) 0.032(4) 0.030(3) -0.009(3) 0.018(2) -0.001(2)
O11 0.034(3) 0.028(3) 0.026(3) 0.001(2) 0.014(2) 0.001(2)
O12 0.033(3) 0.028(3) 0.033(3) 0.003(3) 0.018(3) 0.003(2)
O13 0.039(3) 0.027(3) 0.039(3) 0.013(3) 0.017(3) 0.004(3)
O14 0.033(3) 0.043(4) 0.042(4) -0.002(3) 0.011(3) -0.001(3)
O15 0.035(3) 0.039(4) 0.023(3) 0.003(3) 0.013(2) 0.003(3)
O16 0.035(3) 0.027(3) 0.026(3) 0.005(2) 0.016(2) 0.003(2)
O17 0.034(3) 0.034(4) 0.031(3) 0.004(3) 0.013(3) -0.001(3)
O18 0.027(3) 0.023(3) 0.028(3) 0.004(2) 0.014(2) 0.004(2)
N2B 0.039(4) 0.052(6) 0.041(4) -0.013(4) 0.025(4) -0.008(4)
O19 0.026(3) 0.022(3) 0.025(3) 0.000(2) 0.014(2) -0.001(2)
O20 0.029(3) 0.027(3) 0.026(3) -0.001(2) 0.017(2) -0.003(2)
O21 0.035(3) 0.034(4) 0.036(3) 0.007(3) 0.026(3) 0.002(3)
O22 0.049(4) 0.050(4) 0.027(3) 0.003(3) 0.017(3) 0.002(3)
O23 0.033(3) 0.030(3) 0.030(3) 0.003(3) 0.015(2) 0.000(3)
O24 0.035(3) 0.037(4) 0.052(4) -0.006(3) 0.017(3) -0.004(3)
O25 0.031(3) 0.031(4) 0.032(3) -0.002(3) 0.016(2) 0.002(2)
O26 0.041(3) 0.039(4) 0.042(4) 0.008(3) 0.022(3) -0.005(3)
O27 0.032(3) 0.033(4) 0.029(3) -0.006(3) 0.016(2) 0.002(3)
O28 0.043(3) 0.039(4) 0.024(3) -0.001(3) 0.019(3) 0.001(3)
C4B 0.039(5) 0.049(7) 0.052(6) -0.011(5) 0.020(5) 0.000(5)
O29 0.047(4) 0.028(4) 0.062(5) -0.007(3) 0.027(3) 0.004(3)
O31 0.033(3) 0.027(3) 0.042(3) 0.000(3) 0.017(3) 0.001(3)
O32 0.037(3) 0.033(4) 0.034(3) 0.001(3) 0.020(3) 0.001(3)
O33 0.042(3) 0.039(4) 0.061(4) 0.005(3) 0.022(3) 0.011(3)
O34 0.033(3) 0.035(4) 0.040(3) 0.000(3) 0.024(3) -0.006(3)
N1B 0.050(4) 0.031(5) 0.036(4) 0.004(4) 0.016(4) -0.002(4)
O35 0.034(3) 0.031(4) 0.040(3) -0.006(3) 0.017(3) -0.004(3)
O36 0.035(3) 0.030(4) 0.050(4) -0.009(3) 0.017(3) -0.003(3)
O37 0.032(3) 0.028(3) 0.036(3) 0.005(3) 0.014(3) 0.001(2)
O38 0.055(4) 0.050(5) 0.051(4) 0.005(3) 0.034(3) -0.015(3)
C3B 0.075(3) 0.076(3) 0.076(3) 0.0001(10) 0.0287(14) -0.0003(10)
O39 0.043(3) 0.028(3) 0.037(3) 0.004(3) 0.020(3) -0.003(3)
O40 0.053(4) 0.044(4) 0.052(4) -0.005(3) 0.034(3) 0.008(3)
O1 0.028(3) 0.033(3) 0.030(3) -0.001(3) 0.018(2) 0.003(2)
O2 0.042(3) 0.022(3) 0.050(4) 0.005(3) 0.024(3) -0.005(3)
O3 0.030(3) 0.026(3) 0.031(3) -0.003(3) 0.012(2) 0.004(2)
O4 0.034(3) 0.039(4) 0.035(3) 0.000(3) 0.011(3) 0.008(3)
O30 0.057(4) 0.057(5) 0.037(4) 0.019(3) 0.022(3) 0.008(4)
O1B 0.048(4) 0.041(4) 0.046(4) 0.006(3) 0.024(3) 0.005(3)
O3B 0.118(7) 0.044(5) 0.034(4) -0.001(3) 0.019(4) -0.004(5)
O2B 0.076(5) 0.055(5) 0.040(4) -0.007(4) 0.020(4) 0.014(4)
C1B 0.047(5) 0.038(6) 0.039(5) 0.007(4) 0.030(4) 0.002(5)
C2B 0.049(5) 0.055(7) 0.036(5) 0.008(5) 0.029(4) 0.013(5)
O1A 0.085(6) 0.093(8) 0.058(6) -0.030(5) 0.003(5) 0.019(5)
O1D 0.110(10) 0.125(12) 0.135(13) -0.039(10) 0.041(9) -0.018(8)
O2D 0.102(9) 0.108(11) 0.148(13) 0.003(9) 0.048(9) -0.003(8)
O2A 0.140(10) 0.110(10) 0.078(8) -0.020(7) 0.020(7) -0.013(8)
O3A 0.141(11) 0.107(10) 0.105(9) 0.006(8) 0.058(8) 0.002(8)
O3C 0.152(6) 0.152(6) 0.151(6) 0.001(2) 0.057(3) -0.002(2)
C1D 0.071(10) 0.109(15) 0.107(14) 0.014(13) 0.037(10) -0.005(10)
C2D 0.17(2) 0.102(16) 0.17(2) -0.076(16) 0.063(18) -0.036(15)
N2C 0.156(8) 0.155(8) 0.155(8) -0.001(2) 0.057(3) 0.000(2)
O1C 0.25(2) 0.092(12) 0.31(3) 0.099(15) 0.08(2) -0.019(13)
O2C 0.241(11) 0.239(11) 0.239(11) 0.002(2) 0.090(4) -0.002(2)
C3C 0.171(10) 0.171(10) 0.171(10) 0.0000(10) 0.064(4) -0.0001(10)
C1C 0.183(12) 0.183(12) 0.183(12) 0.0003(10) 0.069(5) -0.0003(10)
C2C 0.203(12) 0.203(12) 0.203(12) 0.0001(10) 0.077(5) -0.0001(10)
N1C 0.197(10) 0.197(10) 0.197(10) 0.0002(10) 0.074(4) -0.0002(10)
N1D 0.303(15) 0.303(15) 0.303(15) 0.0001(10) 0.114(6) -0.0001(10)
C4C 0.162(9) 0.162(9) 0.162(9) 0.0000(10) 0.061(4) -0.0003(10)
O3D 0.69(4) 0.69(4) 0.69(4) 0.000(2) 0.259(14) 0.000(2)
N2D 0.31(3) 0.111(16) 0.139(18) -0.033(13) 0.08(2) 0.035(18)
C3D 0.075(3) 0.076(3) 0.076(3) 0.0001(10) 0.0287(14) -0.0003(10)
C4D 0.38(2) 0.38(2) 0.38(2) -0.0001(10) 0.144(8) 0.0000(10)

loop_
_atom_type_symbol
_atom_type_description
_atom_type_scat_dispersion_real
_atom_type_scat_dispersion_imag
_atom_type_scat_source
C C 0.0033 0.0016 'International Tables Vol C Tables 4.2.6.8 and 6.1.1.4'
H H 0.0000 0.0000 'International Tables Vol C Tables 4.2.6.8 and 6.1.1.4'
N N 0.0061 0.0033 'International Tables Vol C Tables 4.2.6.8 and 6.1.1.4'
O O 0.0106 0.0060 'International Tables Vol C Tables 4.2.6.8 and 6.1.1.4'
P P 0.1023 0.0942 'International Tables Vol C Tables 4.2.6.8 and 6.1.1.4'
Mo Mo -1.6832 0.6857 'International Tables Vol C Tables 4.2.6.8 and 6.1.1.4'

loop_
_geom_angle_atom_site_label_1
_geom_angle_atom_site_label_2
_geom_angle_atom_site_label_3
_geom_angle
_geom_angle_site_symmetry_1
_geom_angle_site_symmetry_3
_geom_angle_publ_flag
O4 Mo1 O3 102.6(3) . . ?
O4 Mo1 O11 104.3(3) . . ?
O3 Mo1 O11 97.2(2) . . ?
O4 Mo1 O1 99.4(3) . . ?
O3 Mo1 O1 88.6(2) . . ?
O11 Mo1 O1 153.7(2) . . ?
O4 Mo1 O10 101.3(3) . . ?
O3 Mo1 O10 155.2(2) . . ?
O11 Mo1 O10 83.1(2) . . ?
O1 Mo1 O10 81.2(2) . . ?
O4 Mo1 O19 170.1(2) . . ?
O3 Mo1 O19 74.2(2) . . ?
O11 Mo1 O19 85.5(2) . . ?
O1 Mo1 O19 71.36(19) . . ?
O10 Mo1 O19 81.1(2) . . ?
O14 Mo2 O37 102.9(3) . . ?
O14 Mo2 O23 102.9(3) . . ?
O37 Mo2 O23 97.6(3) . . ?
O14 Mo2 O17 100.0(3) . . ?
O37 Mo2 O17 88.0(3) . . ?
O23 Mo2 O17 154.6(2) . . ?
O14 Mo2 O25 101.9(3) . . ?
O37 Mo2 O25 154.3(2) . . ?
O23 Mo2 O25 83.2(2) . . ?
O17 Mo2 O25 81.3(2) . . ?
O14 Mo2 O18 171.2(3) . . ?
O37 Mo2 O18 74.0(2) . . ?
O23 Mo2 O18 85.8(2) . . ?
O17 Mo2 O18 71.8(2) . . ?
O25 Mo2 O18 80.4(2) . . ?
O29 Mo3 O6 104.5(3) . . ?
O29 Mo3 O35 102.3(3) . . ?
O6 Mo3 O35 97.9(3) . . ?
O29 Mo3 O31 102.0(3) . . ?
O6 Mo3 O31 85.3(3) . . ?
O35 Mo3 O31 153.8(3) . . ?
O29 Mo3 O2 98.7(3) . . ?
O6 Mo3 O2 154.8(3) . . ?
O35 Mo3 O2 86.7(3) . . ?
O31 Mo3 O2 80.2(2) . . ?
O29 Mo3 O5 169.4(3) . . ?
O6 Mo3 O5 85.9(2) . . ?
O35 Mo3 O5 73.7(2) . . ?
O31 Mo3 O5 80.6(2) . . ?
O2 Mo3 O5 71.5(2) . . ?
O26 Mo4 O8 103.1(3) . . ?
O26 Mo4 O16 101.3(3) . . ?
O8 Mo4 O16 96.4(2) . . ?
O26 Mo4 O23 101.1(3) . . ?
O8 Mo4 O23 86.7(2) . . ?
O16 Mo4 O23 156.0(2) . . ?
O26 Mo4 O21 100.8(3) . . ?
O8 Mo4 O21 155.0(2) . . ?
O16 Mo4 O21 86.2(2) . . ?
O23 Mo4 O21 81.3(2) . . ?
O26 Mo4 O20 171.2(3) . . ?
O8 Mo4 O20 85.2(2) . . ?
O16 Mo4 O20 74.2(2) . . ?
O23 Mo4 O20 82.4(2) . . ?
O21 Mo4 O20 71.6(2) . . ?
O22 Mo5 O7 103.6(3) . . ?
O22 Mo5 O28 101.8(3) . . ?
O7 Mo5 O28 94.9(3) . . ?
O22 Mo5 O11 102.1(3) . . ?
O7 Mo5 O11 86.8(2) . . ?
O28 Mo5 O11 154.9(2) . . ?
O22 Mo5 O16 99.0(3) . . ?
O7 Mo5 O16 156.8(2) . . ?
O28 Mo5 O16 85.5(2) . . ?
O11 Mo5 O16 83.4(2) . . ?
O22 Mo5 O20 169.7(3) . . ?
O7 Mo5 O20 86.0(2) . . ?
O28 Mo5 O20 73.5(2) . . ?
O11 Mo5 O20 81.6(2) . . ?
O16 Mo5 O20 71.8(2) . . ?
O24 Mo6 O10 103.4(3) . . ?
O24 Mo6 O34 103.1(3) . . ?
O10 Mo6 O34 98.0(3) . . ?
O24 Mo6 O35 99.4(3) . . ?
O10 Mo6 O35 155.2(2) . . ?
O34 Mo6 O35 86.0(3) . . ?
O24 Mo6 O7 101.2(3) . . ?
O10 Mo6 O7 85.2(2) . . ?
O34 Mo6 O7 154.0(2) . . ?
O35 Mo6 O7 80.9(2) . . ?
O24 Mo6 O5 170.3(3) . . ?
O10 Mo6 O5 86.1(2) . . ?
O34 Mo6 O5 73.6(2) . . ?
O35 Mo6 O5 71.4(2) . . ?
O7 Mo6 O5 80.9(2) . . ?
O30 Mo7 O15 101.7(3) . . ?
O30 Mo7 O17 100.3(3) . . ?
O15 Mo7 O17 95.0(3) . . ?
O30 Mo7 O39 103.2(3) . . ?
O15 Mo7 O39 85.4(3) . . ?
O17 Mo7 O39 155.9(3) . . ?
O30 Mo7 O13 100.7(3) . . ?
O15 Mo7 O13 156.6(2) . . ?
O17 Mo7 O13 87.6(3) . . ?
O39 Mo7 O13 83.0(3) . . ?
O30 Mo7 O18 171.1(3) . . ?
O15 Mo7 O18 85.9(2) . . ?
O17 Mo7 O18 74.3(2) . . ?
O39 Mo7 O18 81.7(2) . . ?
O13 Mo7 O18 72.3(2) . . ?
O9 Mo8 O32 103.7(3) . . ?
O9 Mo8 O1 102.2(3) . . ?
O32 Mo8 O1 95.6(3) . . ?
O9 Mo8 O27 98.2(3) . . ?
O32 Mo8 O27 156.9(2) . . ?
O1 Mo8 O27 87.0(2) . . ?
O9 Mo8 O15 100.8(3) . . ?
O32 Mo8 O15 86.2(3) . . ?
O1 Mo8 O15 155.8(2) . . ?
O27 Mo8 O15 82.4(2) . . ?
O9 Mo8 O19 169.3(3) . . ?
O32 Mo8 O19 86.8(2) . . ?
O1 Mo8 O19 74.2(2) . . ?
O27 Mo8 O19 71.8(2) . . ?
O15 Mo8 O19 81.8(2) . . ?
O33 Mo9 O31 103.6(3) . . ?
O33 Mo9 O13 100.9(3) . . ?
O31 Mo9 O13 95.7(3) . . ?
O33 Mo9 O12 103.7(3) . . ?
O31 Mo9 O12 87.1(3) . . ?
O13 Mo9 O12 153.9(3) . . ?
O33 Mo9 O37 100.2(3) . . ?
O31 Mo9 O37 155.6(3) . . ?
O13 Mo9 O37 85.1(3) . . ?
O12 Mo9 O37 82.0(2) . . ?
O33 Mo9 O18 169.5(3) . . ?
O31 Mo9 O18 85.9(2) . . ?
O13 Mo9 O18 73.3(2) . . ?
O12 Mo9 O18 81.1(2) . . ?
O37 Mo9 O18 71.0(2) . . ?
O38 Mo10 O2 102.5(3) . . ?
O38 Mo10 O39 103.3(3) . . ?
O2 Mo10 O39 96.6(3) . . ?
O38 Mo10 O34 100.1(3) . . ?
O2 Mo10 O34 87.3(3) . . ?
O39 Mo10 O34 154.8(3) . . ?
O38 Mo10 O32 100.8(3) . . ?
O2 Mo10 O32 155.8(2) . . ?
O39 Mo10 O32 84.3(3) . . ?
O34 Mo10 O32 82.2(2) . . ?
O38 Mo10 O5 171.1(3) . . ?
O2 Mo10 O5 74.6(2) . . ?
O39 Mo10 O5 85.4(2) . . ?
O34 Mo10 O5 71.6(2) . . ?
O32 Mo10 O5 81.4(2) . . ?
O40 Mo11 O21 102.7(3) . . ?
O40 Mo11 O12 103.3(3) . . ?
O21 Mo11 O12 95.6(3) . . ?
O40 Mo11 O28 100.1(3) . . ?
O21 Mo11 O28 88.6(3) . . ?
O12 Mo11 O28 154.7(2) . . ?
O40 Mo11 O6 101.8(3) . . ?
O21 Mo11 O6 154.9(2) . . ?
O12 Mo11 O6 83.9(3) . . ?
O28 Mo11 O6 82.0(2) . . ?
O40 Mo11 O20 171.3(3) . . ?
O21 Mo11 O20 73.8(2) . . ?
O12 Mo11 O20 85.2(2) . . ?
O28 Mo11 O20 72.0(2) . . ?
O6 Mo11 O20 81.1(2) . . ?
O36 Mo12 O25 104.8(3) . . ?
O36 Mo12 O27 103.6(3) . . ?
O25 Mo12 O27 99.2(3) . . ?
O36 Mo12 O8 100.5(3) . . ?
O25 Mo12 O8 85.8(2) . . ?
O27 Mo12 O8 153.1(2) . . ?
O36 Mo12 O3 97.4(3) . . ?
O25 Mo12 O3 155.6(2) . . ?
O27 Mo12 O3 84.9(2) . . ?
O8 Mo12 O3 80.3(2) . . ?
O36 Mo12 O19 168.6(2) . . ?
O25 Mo12 O19 86.6(2) . . ?
O27 Mo12 O19 73.5(2) . . ?
O8 Mo12 O19 80.5(2) . . ?
O3 Mo12 O19 71.5(2) . . ?
O20 P13 O5 109.6(3) . . ?
O20 P13 O18 109.2(3) . . ?
O5 P13 O18 110.2(3) . . ?
O20 P13 O19 109.5(3) . . ?
O5 P13 O19 108.9(3) . . ?
O18 P13 O19 109.6(3) . . ?
P13 O5 Mo10 126.1(3) . . ?
P13 O5 Mo6 126.2(3) . . ?
Mo10 O5 Mo6 89.15(17) . . ?
P13 O5 Mo3 125.5(3) . . ?
Mo10 O5 Mo3 88.97(18) . . ?
Mo6 O5 Mo3 89.06(18) . . ?
Mo3 O6 Mo11 153.0(4) . . ?
Mo5 O7 Mo6 149.7(3) . . ?
Mo4 O8 Mo12 150.1(3) . . ?
Mo6 O10 Mo1 153.2(3) . . ?
Mo1 O11 Mo5 152.5(3) . . ?
Mo11 O12 Mo9 152.6(3) . . ?
Mo9 O13 Mo7 125.1(3) . . ?
Mo7 O15 Mo8 149.9(3) . . ?
Mo4 O16 Mo5 124.4(3) . . ?
Mo7 O17 Mo2 124.4(3) . . ?
P13 O18 Mo7 125.7(3) . . ?
P13 O18 Mo2 126.8(3) . . ?
Mo7 O18 Mo2 89.24(18) . . ?
P13 O18 Mo9 124.9(3) . . ?
Mo7 O18 Mo9 89.27(18) . . ?
Mo2 O18 Mo9 89.23(17) . . ?
C4B N2B H2B1 109.5 . . ?
C4B N2B H2B2 109.5 . . ?
H2B1 N2B H2B2 109.5 . . ?
C4B N2B H2B3 109.5 . . ?
H2B1 N2B H2B3 109.5 . . ?
H2B2 N2B H2B3 109.5 . . ?
P13 O19 Mo8 125.8(3) . . ?
P13 O19 Mo12 125.1(3) . . ?
Mo8 O19 Mo12 89.38(18) . . ?
P13 O19 Mo1 126.3(3) . . ?
Mo8 O19 Mo1 89.36(17) . . ?
Mo12 O19 Mo1 89.22(18) . . ?
P13 O20 Mo4 125.7(3) . . ?
P13 O20 Mo5 125.6(3) . . ?
Mo4 O20 Mo5 89.53(18) . . ?
P13 O20 Mo11 126.0(3) . . ?
Mo4 O20 Mo11 89.10(16) . . ?
Mo5 O20 Mo11 89.26(18) . . ?
Mo11 O21 Mo4 125.3(3) . . ?
Mo2 O23 Mo4 152.1(3) . . ?
Mo12 O25 Mo2 153.1(3) . . ?
Mo12 O27 Mo8 125.3(3) . . ?
Mo5 O28 Mo11 125.1(3) . . ?
N2B C4B C3B 109.8(10) . . ?
N2B C4B H4B1 109.7 . . ?
C3B C4B H4B1 109.7 . . ?
N2B C4B H4B2 109.7 . . ?
C3B C4B H4B2 109.7 . . ?
H4B1 C4B H4B2 108.2 . . ?
Mo9 O31 Mo3 150.1(4) . . ?
Mo8 O32 Mo10 151.2(3) . . ?
Mo6 O34 Mo10 125.6(3) . . ?
C3B N1B C2B 124.7(10) . . ?
C3B N1B H1B 117.6 . . ?
C2B N1B H1B 117.6 . . ?
Mo3 O35 Mo6 125.8(3) . . ?
Mo2 O37 Mo9 125.7(3) . . ?
O3B C3B N1B 124.6(14) . . ?
O3B C3B C4B 118.0(13) . . ?
N1B C3B C4B 117.4(13) . . ?
Mo10 O39 Mo7 152.9(4) . . ?
Mo8 O1 Mo1 124.8(3) . . ?
Mo10 O2 Mo3 124.8(3) . . ?
Mo1 O3 Mo12 125.1(3) . . ?
O1B C1B O2B 124.3(9) . . ?
O1B C1B C2B 123.2(9) . . ?
O2B C1B C2B 112.5(8) . . ?
N1B C2B C1B 112.4(8) . . ?
N1B C2B H2B4 109.1 . . ?
C1B C2B H2B4 109.1 . . ?
N1B C2B H2B5 109.1 . . ?
C1B C2B H2B5 109.1 . . ?
H2B4 C2B H2B5 107.8 . . ?
O1D C1D O2D 127(2) . . ?
O1D C1D C2D 121(2) . . ?
O2D C1D C2D 111.0(19) . . ?
N1D C2D C1D 106.9(16) . . ?
N1D C2D H2D1 110.3 . . ?
C1D C2D H2D1 110.3 . . ?
N1D C2D H2D2 110.3 . . ?
C1D C2D H2D2 110.3 . . ?
H2D1 C2D H2D2 108.6 . . ?
C4C N2C H2C1 109.5 . . ?
C4C N2C H2C2 109.5 . . ?
H2C1 N2C H2C2 109.5 . . ?
C4C N2C H2C3 109.5 . . ?
H2C1 N2C H2C3 109.5 . . ?
H2C2 N2C H2C3 109.5 . . ?
O3C C3C N1C 111(2) . . ?
O3C C3C C4C 130(3) . . ?
N1C C3C C4C 119(3) . . ?
O1C C1C O2C 118(3) . . ?
O1C C1C C2C 121.6(16) . . ?
O2C C1C C2C 119.7(14) . . ?
N1C C2C C1C 115.8(17) . . ?
N1C C2C H2C4 108.3 . . ?
C1C C2C H2C4 108.3 . . ?
N1C C2C H2C5 108.3 . . ?
C1C C2C H2C5 108.3 . . ?
H2C4 C2C H2C5 107.4 . . ?
C2C N1C C3C 134(3) . . ?
C2C N1C H1C 112.8 . . ?
C3C N1C H1C 112.8 . . ?
C2D N1D C3D 110.4(13) . . ?
N2C C4C C3C 108(2) . . ?
N2C C4C H4C1 110.2 . . ?
C3C C4C H4C1 110.2 . . ?
N2C C4C H4C2 110.2 . . ?
C3C C4C H4C2 110.2 . . ?
H4C1 C4C H4C2 108.5 . . ?
C4D N2D H2D3 109.5 . . ?
C4D N2D H2D4 109.5 . . ?
H2D3 N2D H2D4 109.5 . . ?
C4D N2D H2D5 109.5 . . ?
H2D3 N2D H2D5 109.5 . . ?
H2D4 N2D H2D5 109.5 . . ?
O3D C3D N1D 136.5(17) . . ?
O3D C3D C4D 124.3(16) . . ?
N1D C3D C4D 99.0(15) . . ?
N2D C4D C3D 110.0(16) . . ?
N2D C4D H4D1 109.7 . . ?
C3D C4D H4D1 109.7 . . ?
N2D C4D H4D2 109.7 . . ?
C3D C4D H4D2 109.7 . . ?
H4D1 C4D H4D2 108.2 . . ?

loop_
_geom_bond_atom_site_label_1
_geom_bond_atom_site_label_2
_geom_bond_distance
_geom_bond_site_symmetry_2
_geom_bond_publ_flag
Mo1 O4 1.666(6) . ?
Mo1 O3 1.834(6) . ?
Mo1 O11 1.864(5) . ?
Mo1 O1 1.995(5) . ?
Mo1 O10 2.023(6) . ?
Mo1 O19 2.440(5) . ?
Mo2 O14 1.683(6) . ?
Mo2 O37 1.828(6) . ?
Mo2 O23 1.844(6) . ?
Mo2 O17 1.996(6) . ?
Mo2 O25 2.019(6) . ?
Mo2 O18 2.441(5) . ?
Mo3 O29 1.677(7) . ?
Mo3 O6 1.827(6) . ?
Mo3 O35 1.842(6) . ?
Mo3 O31 2.012(6) . ?
Mo3 O2 2.016(6) . ?
Mo3 O5 2.447(5) . ?
Mo4 O26 1.682(6) . ?
Mo4 O8 1.827(6) . ?
Mo4 O16 1.865(6) . ?
Mo4 O23 1.979(6) . ?
Mo4 O21 2.008(6) . ?
Mo4 O20 2.429(5) . ?
Mo5 O22 1.688(6) . ?
Mo5 O7 1.825(6) . ?
Mo5 O28 1.889(6) . ?
Mo5 O11 1.956(6) . ?
Mo5 O16 2.007(6) . ?
Mo5 O20 2.437(6) . ?
Mo6 O24 1.686(6) . ?
Mo6 O10 1.809(6) . ?
Mo6 O34 1.847(6) . ?
Mo6 O35 2.006(6) . ?
Mo6 O7 2.014(6) . ?
Mo6 O5 2.439(5) . ?
Mo7 O30 1.676(6) . ?
Mo7 O15 1.856(6) . ?
Mo7 O17 1.864(6) . ?
Mo7 O39 1.973(6) . ?
Mo7 O13 1.974(6) . ?
Mo7 O18 2.423(5) . ?
Mo8 O9 1.681(6) . ?
Mo8 O32 1.831(6) . ?
Mo8 O1 1.853(6) . ?
Mo8 O27 1.992(6) . ?
Mo8 O15 1.992(6) . ?
Mo8 O19 2.411(5) . ?
Mo9 O33 1.681(6) . ?
Mo9 O31 1.817(6) . ?
Mo9 O13 1.879(6) . ?
Mo9 O12 1.956(6) . ?
Mo9 O37 2.026(6) . ?
Mo9 O18 2.444(5) . ?
Mo10 O38 1.671(6) . ?
Mo10 O2 1.840(6) . ?
Mo10 O39 1.853(6) . ?
Mo10 O34 1.995(6) . ?
Mo10 O32 1.997(6) . ?
Mo10 O5 2.431(5) . ?
Mo11 O40 1.683(6) . ?
Mo11 O21 1.839(6) . ?
Mo11 O12 1.848(6) . ?
Mo11 O28 1.975(6) . ?
Mo11 O6 2.000(6) . ?
Mo11 O20 2.444(5) . ?
Mo12 O36 1.689(6) . ?
Mo12 O25 1.812(6) . ?
Mo12 O27 1.843(5) . ?
Mo12 O8 1.996(6) . ?
Mo12 O3 2.021(6) . ?
Mo12 O19 2.433(5) . ?
P13 O20 1.530(5) . ?
P13 O5 1.534(6) . ?
P13 O18 1.537(6) . ?
P13 O19 1.539(6) . ?
N2B C4B 1.480(13) . ?
N2B H2B1 0.8900 . ?
N2B H2B2 0.8900 . ?
N2B H2B3 0.8900 . ?
C4B C3B 1.506(18) . ?
C4B H4B1 0.9700 . ?
C4B H4B2 0.9700 . ?
N1B C3B 1.294(17) . ?
N1B C2B 1.433(13) . ?
N1B H1B 0.8600 . ?
C3B O3B 1.243(17) . ?
O1B C1B 1.191(11) . ?
O2B C1B 1.335(12) . ?
C1B C2B 1.517(14) . ?
C2B H2B4 0.9700 . ?
C2B H2B5 0.9700 . ?
O1D C1D 1.20(2) . ?
O2D C1D 1.28(2) . ?
O3C C3C 1.21(3) . ?
C1D C2D 1.59(3) . ?
C2D N1D 1.499(10) . ?
C2D H2D1 0.9700 . ?
C2D H2D2 0.9700 . ?
N2C C4C 1.42(3) . ?
N2C H2C1 0.8900 . ?
N2C H2C2 0.8900 . ?
N2C H2C3 0.8900 . ?
O1C C1C 1.285(10) . ?
O2C C1C 1.312(10) . ?
C3C N1C 1.43(3) . ?
C3C C4C 1.55(3) . ?
C1C C2C 1.61(2) . ?
C2C N1C 1.32(3) . ?
C2C H2C4 0.9700 . ?
C2C H2C5 0.9700 . ?
N1C H1C 0.8600 . ?
N1D C3D 1.501(10) . ?
C4C H4C1 0.9700 . ?
C4C H4C2 0.9700 . ?
O3D C3D 1.310(9) . ?
N2D C4D 1.430(19) . ?
N2D H2D3 0.8900 . ?
N2D H2D4 0.8900 . ?
N2D H2D5 0.8900 . ?
C3D C4D 1.507(10) . ?
C4D H4D1 0.9700 . ?
C4D H4D2 0.9700 . ?
